data_2207195
loop_
_publ_author_name
'Xiao-Hang Qiu'
'Xiao-Lan Tong'

_publ_section_title
;{2-[2-(1<i>H</i>-Benzimidazol-2-yl)ethyliminomethyl]-4-bromophenolato}chlorozinc(II)
 methanol solvate
;
_journal_coeditor_code CV6576
_journal_issue 11
_journal_name_full 'Acta Crystallographica Section E'
_journal_page_first m2302
_journal_page_last m2304
_journal_paper_doi 10.1107/S160053680503254X
_journal_volume 61
_journal_year 2005
_chemical_formula_iupac '[Zn (C16 H13 Br N3 O) Cl] , C H4 O'
_chemical_formula_moiety 'C16 H13 Br Cl N3 O Zn , C H4 O'
_chemical_formula_sum 'C17 H17 Br Cl N3 O2 Zn'
_chemical_formula_weight 476.07
_space_group_IT_number 14
_symmetry_cell_setting monoclinic
_symmetry_space_group_name_Hall '-P 2ybc'
_symmetry_space_group_name_H-M 'P 1 21/c 1'
_atom_sites_solution_hydrogens geom
_atom_sites_solution_primary direct
_atom_sites_solution_secondary difmap
_cell_angle_alpha 90.00
_cell_angle_beta 105.739(8)
_cell_angle_gamma 90.00
_cell_formula_units_Z 4
_cell_length_a 7.4425(17)
_cell_length_b 13.989(3)
_cell_length_c 18.936(4)
_cell_measurement_reflns_used 2554
_cell_measurement_temperature 294(2)
_cell_measurement_theta_max 23.5
_cell_measurement_theta_min 2.3
_cell_volume 1897.6(7)
_computing_cell_refinement SMART-NT
_computing_data_collection 'SMART-NT (Bruker, 1998)'
_computing_data_reduction 'SAINT-NT (Bruker, 1998)'
_computing_molecular_graphics 'SHELXTL-NT (Bruker, 1998)'
_computing_publication_material SHELXTL-NT
_computing_structure_refinement 'SHELXL97 (Sheldrick, 1997)'
_computing_structure_solution 'SHELXS97 (Sheldrick, 1997)'
_diffrn_ambient_temperature 294(2)
_diffrn_measured_fraction_theta_full 0.997
_diffrn_measured_fraction_theta_max 0.997
_diffrn_measurement_device_type 'Bruker SMART CCD area-detector'
_diffrn_measurement_method '\f and \w'
_diffrn_radiation_monochromator graphite
_diffrn_radiation_source 'fine-focus sealed tube'
_diffrn_radiation_type MoK\a
_diffrn_radiation_wavelength 0.71073
_diffrn_reflns_av_R_equivalents 0.0471
_diffrn_reflns_av_sigmaI/netI 0.0591
_diffrn_reflns_limit_h_max 7
_diffrn_reflns_limit_h_min -9
_diffrn_reflns_limit_k_max 9
_diffrn_reflns_limit_k_min -17
_diffrn_reflns_limit_l_max 23
_diffrn_reflns_limit_l_min -22
_diffrn_reflns_number 10548
_diffrn_reflns_theta_full 26.4
_diffrn_reflns_theta_max 26.4
_diffrn_reflns_theta_min 1.8
_diffrn_standards_number 0
_exptl_absorpt_coefficient_mu 3.556
_exptl_absorpt_correction_T_max 0.653
_exptl_absorpt_correction_T_min 0.495
_exptl_absorpt_correction_type multi-scan
_exptl_absorpt_process_details '(SADABS; Sheldrick, 1996)'
_exptl_crystal_colour colourless
_exptl_crystal_density_diffrn 1.666
_exptl_crystal_density_method 'not measured'
_exptl_crystal_description block
_exptl_crystal_F_000 952
_exptl_crystal_size_max 0.22
_exptl_crystal_size_mid 0.20
_exptl_crystal_size_min 0.12
_refine_diff_density_max 0.46
_refine_diff_density_min -0.41
_refine_ls_extinction_method none
_refine_ls_goodness_of_fit_ref 1.02
_refine_ls_hydrogen_treatment constr
_refine_ls_matrix_type full
_refine_ls_number_parameters 227
_refine_ls_number_reflns 3864
_refine_ls_number_restraints 0
_refine_ls_restrained_S_all 1.02
_refine_ls_R_factor_all 0.089
_refine_ls_R_factor_gt 0.038
_refine_ls_shift/su_max 0.001
_refine_ls_shift/su_mean 0.000
_refine_ls_structure_factor_coef Fsqd
_refine_ls_weighting_details 'calc w = 1/[\s^2^(Fo^2^)+(0.0356P)^2^+0.893P] where P = (Fo^2^+2Fc^2^)/3'
_refine_ls_weighting_scheme calc
_refine_ls_wR_factor_gt 0.078
_refine_ls_wR_factor_ref 0.096
_reflns_number_gt 2350
_reflns_number_total 3864
_reflns_threshold_expression I>2\s(I)
_cod_data_source_file cv6576.cif
_cod_data_source_block I
_cod_depositor_comments
;
The following automatic conversions were performed:
'_symmetry_cell_setting' value 'Monoclinic' changed to 'monoclinic'
according to '/home/saulius/struct/CIF-dictionaries/cif_core.dic'
dictionary named 'cif_core.dic' version 2.4.1 from 2010-06-29.

Automatic conversion script
Id: cif_fix_enum 1527 2010-12-29 10:47:43Z saulius 

The following automatic conversions were performed:

'_symmetry_cell_setting' value 'Monoclinic' changed to 'monoclinic'
according to /home/saulius/struct/CIF-dictionaries/cif_core.dic
dictionary named 'cif_core.dic' version 2.4.1 from 2010-06-29.

Automatic conversion script
Id: cif_fix_values 1715 2011-07-08 13:25:40Z adriana 
;
_cod_original_sg_symbol_H-M 'P 21/c'
_cod_database_code 2207195
_cod_database_fobs_code 2207195

loop_
_symmetry_equiv_pos_as_xyz
'x, y, z'
'-x, y+1/2, -z+1/2'
'-x, -y, -z'
'x, -y-1/2, z-1/2'

loop_
_atom_site_label
_atom_site_fract_x
_atom_site_fract_y
_atom_site_fract_z
_atom_site_U_iso_or_equiv
_atom_site_adp_type
_atom_site_calc_flag
_atom_site_refinement_flags
_atom_site_occupancy
_atom_site_type_symbol
Br1 0.19174(11) 0.00495(4) -0.04631(3) 0.0980(3) Uani d . 1 Br
Zn1 0.65924(7) -0.14022(3) -0.32350(2) 0.03826(15) Uani d . 1 Zn
Cl1 0.79331(17) -0.28086(7) -0.29861(6) 0.0562(3) Uani d . 1 Cl
O1 0.4122(4) -0.14780(19) -0.30825(14) 0.0490(7) Uani d . 1 O
N1 0.7185(5) -0.0165(2) -0.26723(16) 0.0401(8) Uani d . 1 N
N2 0.6965(5) -0.0841(2) -0.41573(16) 0.0395(8) Uani d . 1 N
N3 0.7772(5) 0.0184(2) -0.48977(17) 0.0442(9) Uani d . 1 N
H3A 0.8141 0.0708 -0.5051 0.053 Uiso d R 1 H
C1 0.3749(6) -0.1133(3) -0.2487(2) 0.0408(10) Uani d . 1 C
C2 0.4723(6) -0.0370(3) -0.2065(2) 0.0418(10) Uani d . 1 C
C3 0.4145(7) -0.0026(3) -0.1467(2) 0.0523(12) Uani d . 1 C
H3 0.4763 0.0492 -0.1201 0.063 Uiso calc R 1 H
C4 0.2691(8) -0.0437(3) -0.1269(2) 0.0580(13) Uani d . 1 C
C5 0.1734(7) -0.1191(3) -0.1669(3) 0.0587(13) Uani d . 1 C
H5 0.0743 -0.1471 -0.1534 0.070 Uiso calc R 1 H
C6 0.2243(6) -0.1531(3) -0.2270(2) 0.0497(11) Uani d . 1 C
H6 0.1577 -0.2035 -0.2539 0.060 Uiso calc R 1 H
C7 0.6260(6) 0.0138(3) -0.2241(2) 0.0453(11) Uani d . 1 C
H7 0.6590 0.0730 -0.2022 0.054 Uiso calc R 1 H
C8 0.8580(6) 0.0464(3) -0.2858(2) 0.0466(11) Uani d . 1 C
H8A 0.9746 0.0119 -0.2789 0.056 Uiso calc R 1 H
H8B 0.8809 0.1012 -0.2532 0.056 Uiso calc R 1 H
C9 0.7890(6) 0.0802(3) -0.3653(2) 0.0426(10) Uani d . 1 C
H9A 0.6737 0.1154 -0.3708 0.051 Uiso calc R 1 H
H9B 0.8802 0.1245 -0.3747 0.051 Uiso calc R 1 H
C10 0.7548(6) 0.0039(3) -0.4226(2) 0.0385(9) Uani d . 1 C
C11 0.6808(5) -0.1297(3) -0.4826(2) 0.0383(9) Uani d . 1 C
C12 0.7313(6) -0.0648(3) -0.5301(2) 0.0418(10) Uani d . 1 C
C13 0.7299(6) -0.0903(4) -0.6007(2) 0.0569(12) Uani d . 1 C
H13 0.7622 -0.0468 -0.6324 0.068 Uiso calc R 1 H
C14 0.6795(7) -0.1816(4) -0.6223(2) 0.0611(13) Uani d . 1 C
H14 0.6775 -0.2004 -0.6696 0.073 Uiso calc R 1 H
C15 0.6306(7) -0.2477(3) -0.5753(2) 0.0587(13) Uani d . 1 C
H15 0.5984 -0.3096 -0.5918 0.070 Uiso calc R 1 H
C16 0.6293(6) -0.2226(3) -0.5049(2) 0.0486(11) Uani d . 1 C
H16 0.5954 -0.2662 -0.4738 0.058 Uiso calc R 1 H
O2 0.1575(5) -0.1743(2) -0.43534(16) 0.0736(10) Uani d . 1 O
H2 0.2300 -0.1693 -0.3943 0.088 Uiso d R 1 H
C17 0.1250(9) -0.2700(4) -0.4523(3) 0.0934(19) Uani d . 1 C
H17A 0.2409 -0.3044 -0.4382 0.140 Uiso calc R 1 H
H17B 0.0704 -0.2769 -0.5041 0.140 Uiso calc R 1 H
H17C 0.0413 -0.2952 -0.4263 0.140 Uiso calc R 1 H

loop_
_atom_site_aniso_label
_atom_site_aniso_U_11
_atom_site_aniso_U_22
_atom_site_aniso_U_33
_atom_site_aniso_U_12
_atom_site_aniso_U_13
_atom_site_aniso_U_23
Br1 0.1586(7) 0.0746(4) 0.0929(5) 0.0212(4) 0.0890(5) 0.0027(3)
Zn1 0.0496(3) 0.0298(2) 0.0366(2) -0.0035(2) 0.0138(2) -0.0009(2)
Cl1 0.0691(8) 0.0341(6) 0.0662(7) 0.0054(5) 0.0197(6) 0.0079(5)
O1 0.0514(19) 0.0530(17) 0.0440(16) -0.0090(14) 0.0153(14) -0.0140(13)
N1 0.048(2) 0.0363(19) 0.0329(18) -0.0062(15) 0.0058(16) -0.0022(14)
N2 0.053(2) 0.0297(18) 0.0377(18) 0.0007(15) 0.0160(16) 0.0037(14)
N3 0.047(2) 0.043(2) 0.045(2) 0.0014(16) 0.0167(17) 0.0134(16)
C1 0.043(3) 0.038(2) 0.041(2) 0.0075(18) 0.0101(19) 0.0068(18)
C2 0.059(3) 0.029(2) 0.040(2) 0.0039(19) 0.019(2) 0.0057(18)
C3 0.081(4) 0.036(2) 0.045(2) 0.015(2) 0.024(2) 0.0026(19)
C4 0.083(4) 0.046(3) 0.057(3) 0.022(3) 0.040(3) 0.014(2)
C5 0.057(3) 0.060(3) 0.066(3) 0.015(2) 0.028(3) 0.019(2)
C6 0.048(3) 0.049(3) 0.054(3) 0.005(2) 0.018(2) 0.005(2)
C7 0.067(3) 0.030(2) 0.036(2) -0.001(2) 0.009(2) -0.0040(17)
C8 0.048(3) 0.041(2) 0.049(2) -0.013(2) 0.010(2) -0.0055(19)
C9 0.046(3) 0.031(2) 0.054(3) -0.0029(18) 0.018(2) 0.0034(19)
C10 0.037(2) 0.036(2) 0.041(2) 0.0070(18) 0.0096(19) 0.0096(18)
C11 0.039(2) 0.040(2) 0.036(2) 0.0021(18) 0.0103(18) -0.0018(18)
C12 0.042(3) 0.043(2) 0.041(2) 0.0051(19) 0.0124(19) 0.0076(19)
C13 0.053(3) 0.077(4) 0.043(3) 0.005(3) 0.018(2) 0.012(2)
C14 0.068(4) 0.075(3) 0.039(3) 0.009(3) 0.012(2) -0.008(2)
C15 0.069(4) 0.056(3) 0.049(3) 0.001(2) 0.013(2) -0.015(2)
C16 0.060(3) 0.045(3) 0.042(2) 0.000(2) 0.016(2) -0.0023(19)
O2 0.095(3) 0.058(2) 0.0528(18) -0.0312(18) -0.0058(18) 0.0126(16)
C17 0.095(5) 0.064(4) 0.102(4) -0.010(3) -0.005(4) -0.004(3)

loop_
_atom_type_symbol
_atom_type_description
_atom_type_scat_dispersion_real
_atom_type_scat_dispersion_imag
_atom_type_scat_source
C C 0.0033 0.0016 ' International Tables Vol C Tables 4.2.6.8 and 6.1.1.4'
H H 0.0000 0.0000 ' International Tables Vol C Tables 4.2.6.8 and 6.1.1.4'
N N 0.0061 0.0033 ' International Tables Vol C Tables 4.2.6.8 and 6.1.1.4'
O O 0.0106 0.0060 ' International Tables Vol C Tables 4.2.6.8 and 6.1.1.4'
Cl Cl 0.1484 0.1585 ' International Tables Vol C Tables 4.2.6.8 and 6.1.1.4'
Zn Zn 0.2839 1.4301 ' International Tables Vol C Tables 4.2.6.8 and 6.1.1.4'
Br Br -0.2901 2.4595 ' International Tables Vol C Tables 4.2.6.8 and 6.1.1.4'

loop_
_geom_angle_atom_site_label_1
_geom_angle_atom_site_label_2
_geom_angle_atom_site_label_3
_geom_angle
_geom_angle_publ_flag
O1 Zn1 N2 120.83(12) yes
O1 Zn1 N1 92.78(12) yes
N2 Zn1 N1 93.55(12) yes
O1 Zn1 Cl1 108.21(9) yes
N2 Zn1 Cl1 112.08(9) yes
N1 Zn1 Cl1 129.27(10) yes
C1 O1 Zn1 122.2(3) yes
C7 N1 C8 119.5(3) ?
C7 N1 Zn1 123.0(3) yes
C8 N1 Zn1 116.9(3) yes
C10 N2 C11 106.6(3) ?
C10 N2 Zn1 125.3(3) yes
C11 N2 Zn1 128.0(2) yes
C10 N3 C12 108.7(3) ?
C10 N3 H3A 125.7 ?
C12 N3 H3A 125.7 ?
O1 C1 C6 118.1(4) ?
O1 C1 C2 124.4(4) ?
C6 C1 C2 117.4(4) ?
C3 C2 C1 119.6(4) ?
C3 C2 C7 116.7(4) ?
C1 C2 C7 123.5(4) ?
C4 C3 C2 121.2(4) ?
C4 C3 H3 119.4 ?
C2 C3 H3 119.4 ?
C3 C4 C5 120.0(4) ?
C3 C4 Br1 120.4(4) ?
C5 C4 Br1 119.5(4) ?
C6 C5 C4 120.1(4) ?
C6 C5 H5 120.0 ?
C4 C5 H5 120.0 ?
C5 C6 C1 121.6(4) ?
C5 C6 H6 119.2 ?
C1 C6 H6 119.2 ?
N1 C7 C2 125.3(4) ?
N1 C7 H7 117.3 ?
C2 C7 H7 117.3 ?
N1 C8 C9 110.5(3) ?
N1 C8 H8A 109.6 ?
C9 C8 H8A 109.6 ?
N1 C8 H8B 109.6 ?
C9 C8 H8B 109.6 ?
H8A C8 H8B 108.1 ?
C10 C9 C8 116.1(3) ?
C10 C9 H9A 108.3 ?
C8 C9 H9A 108.3 ?
C10 C9 H9B 108.3 ?
C8 C9 H9B 108.3 ?
H9A C9 H9B 107.4 ?
N2 C10 N3 111.3(3) ?
N2 C10 C9 126.1(3) ?
N3 C10 C9 122.6(3) ?
C16 C11 N2 130.8(3) ?
C16 C11 C12 120.8(3) ?
N2 C11 C12 108.4(3) ?
C13 C12 N3 133.5(4) ?
C13 C12 C11 121.5(4) ?
N3 C12 C11 105.1(3) ?
C14 C13 C12 117.5(4) ?
C14 C13 H13 121.3 ?
C12 C13 H13 121.3 ?
C13 C14 C15 121.9(4) ?
C13 C14 H14 119.1 ?
C15 C14 H14 119.1 ?
C16 C15 C14 121.1(4) ?
C16 C15 H15 119.4 ?
C14 C15 H15 119.4 ?
C15 C16 C11 117.3(4) ?
C15 C16 H16 121.4 ?
C11 C16 H16 121.4 ?
C17 O2 H2 109.4 ?
O2 C17 H17A 109.5 ?
O2 C17 H17B 109.5 ?
H17A C17 H17B 109.5 ?
O2 C17 H17C 109.5 ?
H17A C17 H17C 109.5 ?
H17B C17 H17C 109.5 ?

loop_
_geom_bond_atom_site_label_1
_geom_bond_atom_site_label_2
_geom_bond_distance
_geom_bond_publ_flag
Br1 C4 1.897(4) ?
Zn1 O1 1.940(3) yes
Zn1 N2 2.002(3) yes
Zn1 N1 2.018(3) yes
Zn1 Cl1 2.1985(12) yes
O1 C1 1.323(4) ?
N1 C7 1.274(5) ?
N1 C8 1.473(5) ?
N2 C10 1.323(4) ?
N2 C11 1.394(4) ?
N3 C10 1.342(5) ?
N3 C12 1.384(5) ?
N3 H3A 0.8600 ?
C1 C6 1.409(6) ?
C1 C2 1.411(5) ?
C2 C3 1.400(5) ?
C2 C7 1.460(6) ?
C3 C4 1.365(6) ?
C3 H3 0.9300 ?
C4 C5 1.379(6) ?
C5 C6 1.377(6) ?
C5 H5 0.9300 ?
C6 H6 0.9300 ?
C7 H7 0.9300 ?
C8 C9 1.528(5) ?
C8 H8A 0.9700 ?
C8 H8B 0.9700 ?
C9 C10 1.495(5) ?
C9 H9A 0.9700 ?
C9 H9B 0.9700 ?
C11 C16 1.389(5) ?
C11 C12 1.400(5) ?
C12 C13 1.381(5) ?
C13 C14 1.362(6) ?
C13 H13 0.9300 ?
C14 C15 1.398(6) ?
C14 H14 0.9300 ?
C15 C16 1.381(5) ?
C15 H15 0.9300 ?
C16 H16 0.9300 ?
O2 C17 1.382(5) ?
O2 H2 0.8200 ?
C17 H17A 0.9600 ?
C17 H17B 0.9600 ?
C17 H17C 0.9600 ?

loop_
_geom_hbond_atom_site_label_D
_geom_hbond_atom_site_label_H
_geom_hbond_atom_site_label_A
_geom_hbond_site_symmetry_A
_geom_hbond_distance_DH
_geom_hbond_distance_HA
_geom_hbond_distance_DA
_geom_hbond_angle_DHA
_geom_hbond_publ_flag
O2 H2 O1 1_555 0.82 1.84 2.655(4) 172 yes
N3 H3A O2 3_654 0.86 1.88 2.716(4) 163 yes
C6 H6 Cl1 1_455 0.93 2.83 3.600(5) 141 yes
C8 H8B Cl1 2_754 0.97 2.88 3.589(4) 131 yes
C14 H14 Cl1 4_555 0.93 2.82 3.698(4) 159 yes

loop_
_geom_torsion_atom_site_label_1
_geom_torsion_atom_site_label_2
_geom_torsion_atom_site_label_3
_geom_torsion_atom_site_label_4
_geom_torsion
N2 Zn1 O1 C1 -127.0(3)
N1 Zn1 O1 C1 -31.2(3)
Cl1 Zn1 O1 C1 101.9(3)
O1 Zn1 N1 C7 16.8(3)
N2 Zn1 N1 C7 137.9(3)
Cl1 Zn1 N1 C7 -99.6(3)
O1 Zn1 N1 C8 -154.5(3)
N2 Zn1 N1 C8 -33.3(3)
Cl1 Zn1 N1 C8 89.2(3)
O1 Zn1 N2 C10 99.8(3)
N1 Zn1 N2 C10 4.4(3)
Cl1 Zn1 N2 C10 -130.8(3)
O1 Zn1 N2 C11 -85.4(3)
N1 Zn1 N2 C11 179.2(3)
Cl1 Zn1 N2 C11 44.0(3)
Zn1 O1 C1 C6 -154.7(3)
Zn1 O1 C1 C2 27.3(5)
O1 C1 C2 C3 176.5(4)
C6 C1 C2 C3 -1.5(6)
O1 C1 C2 C7 0.6(6)
C6 C1 C2 C7 -177.4(4)
C1 C2 C3 C4 2.3(6)
C7 C2 C3 C4 178.4(4)
C2 C3 C4 C5 -1.6(7)
C2 C3 C4 Br1 -179.4(3)
C3 C4 C5 C6 0.0(7)
Br1 C4 C5 C6 177.9(3)
C4 C5 C6 C1 0.7(7)
O1 C1 C6 C5 -178.1(4)
C2 C1 C6 C5 0.1(6)
C8 N1 C7 C2 174.0(4)
Zn1 N1 C7 C2 3.0(6)
C3 C2 C7 N1 166.7(4)
C1 C2 C7 N1 -17.3(7)
C7 N1 C8 C9 -108.6(4)
Zn1 N1 C8 C9 63.0(4)
N1 C8 C9 C10 -61.7(5)
C11 N2 C10 N3 0.3(4)
Zn1 N2 C10 N3 176.0(3)
C11 N2 C10 C9 179.0(4)
Zn1 N2 C10 C9 -5.3(6)
C12 N3 C10 N2 0.0(5)
C12 N3 C10 C9 -178.8(3)
C8 C9 C10 N2 32.4(6)
C8 C9 C10 N3 -149.0(4)
C10 N2 C11 C16 178.6(4)
Zn1 N2 C11 C16 3.0(6)
C10 N2 C11 C12 -0.4(4)
Zn1 N2 C11 C12 -176.0(3)
C10 N3 C12 C13 -179.4(4)
C10 N3 C12 C11 -0.2(4)
C16 C11 C12 C13 0.6(6)
N2 C11 C12 C13 179.7(4)
C16 C11 C12 N3 -178.7(4)
N2 C11 C12 N3 0.4(4)
N3 C12 C13 C14 178.4(4)
C11 C12 C13 C14 -0.7(6)
C12 C13 C14 C15 0.0(7)
C13 C14 C15 C16 0.8(7)
C14 C15 C16 C11 -0.8(7)
N2 C11 C16 C15 -178.7(4)
C12 C11 C16 C15 0.1(6)
